data_2213575
loop_
_publ_author_name
'Shi-Zhou Fu'
'Da-Qi Wang'
'Jian-Ming Dou'

_publ_section_title
;Bis(18-crown-6)-1\k^6^<i>O</i>,3\k^6^<i>O</i>-bis(\m-1,1-dicyanoethylene-2,2-dithiolato)-1:2\k^3^<i>N</i>:<i>S</i>,<i>S</i>';2:3\k^3^<i>S</i>,<i>S</i>':<i>N</i>-dipotassium(I)copper(II)
 1,2-dichloroethane solvate
;
_journal_coeditor_code SJ2302
_journal_issue 5
_journal_name_full 'Acta Crystallographica Section E'
_journal_page_first m1522
_journal_page_last m1522
_journal_paper_doi 10.1107/S1600536807020028
_journal_volume 63
_journal_year 2007
_chemical_formula_iupac '[Cu K2 (C4 N2 S2)2 (C12 H24 O6)2] , C2 H4 Cl2'
_chemical_formula_moiety 'C32 H48 Cu K2 N4 O12 S4 , C2 H4 Cl2'
_chemical_formula_sum 'C34 H52 Cl2 Cu K2 N4 O12 S4'
_chemical_formula_weight 1049.68
_chemical_name_systematic
;
Bis(18-crown-6)-1\k^6^O,3\k^6^O-bis(\m-1,1-dicyanoethylene-2,2-dithiolato)-
1:2\k^3^N:S,S';2:3\k^3^S,S':N-dipotassium(I)copper(II) 1,2-dichloroethane
solvate
;
_space_group_IT_number 14
_symmetry_cell_setting monoclinic
_symmetry_space_group_name_Hall '-P 2ybc'
_symmetry_space_group_name_H-M 'P 1 21/c 1'
_atom_sites_solution_hydrogens geom
_atom_sites_solution_primary direct
_atom_sites_solution_secondary difmap
_audit_creation_method SHELXL97
_cell_angle_alpha 90.00
_cell_angle_beta 90.413(6)
_cell_angle_gamma 90.00
_cell_formula_units_Z 2
_cell_length_a 8.259(3)
_cell_length_b 13.084(4)
_cell_length_c 22.228(7)
_cell_measurement_reflns_used 1005
_cell_measurement_temperature 293(2)
_cell_measurement_theta_max 18
_cell_measurement_theta_min 2.405
_cell_volume 2401.9(14)
_computing_cell_refinement 'SAINT (Bruker, 2000)'
_computing_data_collection 'SMART (Bruker, 2000)'
_computing_data_reduction SAINT
_computing_molecular_graphics 'SHELXTL (Bruker, 2000)'
_computing_publication_material SHELXTL
_computing_structure_refinement 'SHELXL97 (Sheldrick, 1997)'
_computing_structure_solution 'SHELXS97 (Sheldrick, 1997)'
_diffrn_ambient_temperature 293(2)
_diffrn_measured_fraction_theta_full 1.000
_diffrn_measured_fraction_theta_max 1.000
_diffrn_measurement_device_type 'Siemens SMART CCD area-detector'
_diffrn_measurement_method '\f and \w'
_diffrn_radiation_monochromator graphite
_diffrn_radiation_source 'fine-focus sealed tube'
_diffrn_radiation_type MoK\a
_diffrn_radiation_wavelength 0.71073
_diffrn_reflns_av_R_equivalents 0.0839
_diffrn_reflns_av_sigmaI/netI 0.1533
_diffrn_reflns_limit_h_max 9
_diffrn_reflns_limit_h_min -9
_diffrn_reflns_limit_k_max 15
_diffrn_reflns_limit_k_min -11
_diffrn_reflns_limit_l_max 26
_diffrn_reflns_limit_l_min -23
_diffrn_reflns_number 12535
_diffrn_reflns_theta_full 25.09
_diffrn_reflns_theta_max 25.09
_diffrn_reflns_theta_min 1.81
_diffrn_standards_number 0
_exptl_absorpt_coefficient_mu 0.971
_exptl_absorpt_correction_T_max 0.9352
_exptl_absorpt_correction_T_min 0.8148
_exptl_absorpt_correction_type multi-scan
_exptl_absorpt_process_details '(SADABS; Bruker, 2000)'
_exptl_crystal_colour colourless
_exptl_crystal_density_diffrn 1.451
_exptl_crystal_density_method 'not measured'
_exptl_crystal_description block
_exptl_crystal_F_000 1090
_exptl_crystal_size_max 0.22
_exptl_crystal_size_mid 0.15
_exptl_crystal_size_min 0.07
_refine_diff_density_max 0.514
_refine_diff_density_min -0.444
_refine_ls_extinction_method none
_refine_ls_goodness_of_fit_ref 0.999
_refine_ls_hydrogen_treatment constr
_refine_ls_matrix_type full
_refine_ls_number_parameters 268
_refine_ls_number_reflns 4281
_refine_ls_number_restraints 0
_refine_ls_restrained_S_all 0.999
_refine_ls_R_factor_all 0.1500
_refine_ls_R_factor_gt 0.0564
_refine_ls_shift/su_max 0.000
_refine_ls_shift/su_mean 0.000
_refine_ls_structure_factor_coef Fsqd
_refine_ls_weighting_details 'calc w = 1/[\s^2^(Fo^2^)+(0.051P)^2^] where P=(Fo^2^+2Fc^2^)/3'
_refine_ls_weighting_scheme calc
_refine_ls_wR_factor_gt 0.1101
_refine_ls_wR_factor_ref 0.1705
_reflns_number_gt 1698
_reflns_number_total 4281
_reflns_threshold_expression I>2\s(I)
_cod_data_source_file sj2302.cif
_cod_data_source_block I
_cod_depositor_comments
;
The following automatic conversions were performed:
'_symmetry_cell_setting' value 'Monoclinic' changed to 'monoclinic'
according to '/home/saulius/struct/CIF-dictionaries/cif_core.dic'
dictionary named 'cif_core.dic' version 2.4.1 from 2010-06-29.

Automatic conversion script
Id: cif_fix_enum 1527 2010-12-29 10:47:43Z saulius 

The following automatic conversions were performed:

'_symmetry_cell_setting' value 'Monoclinic' changed to 'monoclinic'
according to /home/saulius/struct/CIF-dictionaries/cif_core.dic
dictionary named 'cif_core.dic' version 2.4.1 from 2010-06-29.

Automatic conversion script
Id: cif_fix_values 1715 2011-07-08 13:25:40Z adriana 
;
_cod_original_cell_volume 2401.8(13)
_cod_original_sg_symbol_H-M 'P 21/c'
_cod_database_code 2213575
_cod_database_fobs_code 2213575

loop_
_symmetry_equiv_pos_as_xyz
'x, y, z'
'-x, y+1/2, -z+1/2'
'-x, -y, -z'
'x, -y-1/2, z-1/2'

loop_
_atom_site_type_symbol
_atom_site_label
_atom_site_fract_x
_atom_site_fract_y
_atom_site_fract_z
_atom_site_U_iso_or_equiv
_atom_site_adp_type
_atom_site_calc_flag
_atom_site_refinement_flags
_atom_site_occupancy
Cu Cu1 0.5000 0.5000 0.5000 0.0482(4) Uani d S 1
K K1 -0.0443(2) 0.47985(13) 0.82898(7) 0.0514(5) Uani d . 1
Cl Cl1 0.1390(3) 0.5783(2) 0.43296(12) 0.1075(10) Uani d . 1
N N1 0.1485(8) 0.3983(5) 0.7278(3) 0.070(2) Uani d . 1
N N2 0.2218(9) 0.1339(6) 0.6114(3) 0.077(2) Uani d . 1
O O1 0.1706(7) 0.4726(5) 0.9259(2) 0.0674(16) Uani d . 1
O O2 -0.0850(7) 0.3246(4) 0.9160(2) 0.0665(16) Uani d . 1
O O3 -0.3476(7) 0.3877(4) 0.8427(3) 0.0720(18) Uani d . 1
O O4 -0.2879(6) 0.5039(5) 0.7438(2) 0.0705(16) Uani d . 1
O O5 -0.0337(7) 0.6458(4) 0.7553(2) 0.0641(16) Uani d . 1
O O6 0.2236(6) 0.6121(4) 0.8357(2) 0.0595(15) Uani d . 1
S S1 0.3801(2) 0.51358(15) 0.59435(8) 0.0539(6) Uani d . 1
S S2 0.4227(2) 0.33487(15) 0.52112(9) 0.0527(6) Uani d . 1
C C1 0.1820(11) 0.3747(8) 0.9473(4) 0.080(3) Uani d . 1
H H1A 0.2572 0.3726 0.9810 0.096 Uiso calc R 1
H H1B 0.2230 0.3301 0.9160 0.096 Uiso calc R 1
C C2 0.0208(12) 0.3385(7) 0.9668(4) 0.083(3) Uani d . 1
H H2A 0.0324 0.2743 0.9881 0.100 Uiso calc R 1
H H2B -0.0261 0.3880 0.9941 0.100 Uiso calc R 1
C C3 -0.2536(12) 0.3101(7) 0.9293(4) 0.097(4) Uani d . 1
H H3A -0.2917 0.3673 0.9530 0.116 Uiso calc R 1
H H3B -0.2660 0.2486 0.9531 0.116 Uiso calc R 1
C C4 -0.3541(11) 0.3014(9) 0.8742(4) 0.088(3) Uani d . 1
H H4A -0.3153 0.2451 0.8499 0.106 Uiso calc R 1
H H4B -0.4654 0.2872 0.8851 0.106 Uiso calc R 1
C C5 -0.4536(11) 0.3868(8) 0.7928(4) 0.083(3) Uani d . 1
H H5A -0.5629 0.3719 0.8058 0.100 Uiso calc R 1
H H5B -0.4209 0.3344 0.7645 0.100 Uiso calc R 1
C C6 -0.4481(10) 0.4870(8) 0.7642(4) 0.077(3) Uani d . 1
H H6A -0.5234 0.4894 0.7305 0.092 Uiso calc R 1
H H6B -0.4783 0.5396 0.7927 0.092 Uiso calc R 1
C C7 -0.2805(11) 0.5978(9) 0.7127(4) 0.090(3) Uani d . 1
H H7A -0.3321 0.6508 0.7363 0.108 Uiso calc R 1
H H7B -0.3382 0.5921 0.6746 0.108 Uiso calc R 1
C C8 -0.1091(12) 0.6258(7) 0.7016(4) 0.086(3) Uani d . 1
H H8A -0.0545 0.5700 0.6814 0.103 Uiso calc R 1
H H8B -0.1044 0.6856 0.6759 0.103 Uiso calc R 1
C C9 0.1212(11) 0.6881(7) 0.7491(4) 0.070(3) Uani d . 1
H H9A 0.1141 0.7517 0.7268 0.084 Uiso calc R 1
H H9B 0.1895 0.6414 0.7268 0.084 Uiso calc R 1
C C10 0.1904(11) 0.7066(7) 0.8072(4) 0.076(3) Uani d . 1
H H10A 0.2896 0.7456 0.8032 0.092 Uiso calc R 1
H H10B 0.1156 0.7460 0.8313 0.092 Uiso calc R 1
C C11 0.2911(10) 0.6221(7) 0.8912(4) 0.070(3) Uani d . 1
H H11A 0.2189 0.6609 0.9167 0.085 Uiso calc R 1
H H11B 0.3921 0.6596 0.8881 0.085 Uiso calc R 1
C C12 0.3222(10) 0.5218(8) 0.9184(3) 0.072(3) Uani d . 1
H H12A 0.3913 0.4813 0.8925 0.087 Uiso calc R 1
H H12B 0.3761 0.5299 0.9570 0.087 Uiso calc R 1
C C13 0.3473(8) 0.3831(5) 0.5889(3) 0.0432(19) Uani d . 1
C C14 0.2677(8) 0.3243(6) 0.6315(3) 0.0429(19) Uani d . 1
C C15 0.2029(9) 0.3687(6) 0.6860(4) 0.048(2) Uani d . 1
C C16 0.2446(9) 0.2183(7) 0.6194(3) 0.049(2) Uani d . 1
C C17 0.0317(12) 0.4761(9) 0.4737(4) 0.125(4) Uani d . 1
H H17A -0.0552 0.4481 0.4491 0.150 Uiso calc R 1
H H17B 0.1055 0.4213 0.4845 0.150 Uiso calc R 1

loop_
_atom_site_aniso_label
_atom_site_aniso_U_11
_atom_site_aniso_U_22
_atom_site_aniso_U_33
_atom_site_aniso_U_12
_atom_site_aniso_U_13
_atom_site_aniso_U_23
Cu1 0.0521(9) 0.0443(9) 0.0482(8) -0.0080(7) 0.0057(6) 0.0008(7)
K1 0.0541(11) 0.0500(12) 0.0502(10) 0.0015(9) 0.0052(8) 0.0039(9)
Cl1 0.092(2) 0.118(3) 0.113(2) -0.0143(18) -0.0027(17) 0.0193(19)
N1 0.080(6) 0.078(6) 0.052(5) -0.011(4) 0.022(4) -0.010(4)
N2 0.111(6) 0.049(5) 0.072(5) -0.016(5) 0.034(4) 0.000(4)
O1 0.072(4) 0.064(4) 0.067(4) 0.015(3) 0.001(3) 0.021(3)
O2 0.077(4) 0.063(4) 0.059(4) 0.007(3) 0.012(3) 0.009(3)
O3 0.080(5) 0.048(4) 0.088(5) -0.008(4) 0.013(4) 0.012(4)
O4 0.055(4) 0.096(5) 0.060(4) 0.003(4) 0.004(3) 0.010(4)
O5 0.065(4) 0.075(4) 0.052(4) -0.005(3) 0.002(3) 0.010(3)
O6 0.063(4) 0.071(4) 0.044(3) -0.004(3) 0.001(3) 0.000(3)
S1 0.0668(14) 0.0437(13) 0.0513(12) -0.0061(11) 0.0078(10) -0.0024(11)
S2 0.0616(14) 0.0426(13) 0.0542(12) -0.0051(11) 0.0134(10) -0.0045(10)
C1 0.076(7) 0.092(8) 0.072(6) 0.026(6) 0.003(5) 0.004(6)
C2 0.122(9) 0.054(6) 0.074(7) 0.016(6) 0.015(7) 0.028(5)
C3 0.098(8) 0.057(7) 0.136(10) 0.015(6) 0.081(8) 0.035(7)
C4 0.054(6) 0.125(11) 0.087(8) -0.008(7) 0.011(6) -0.045(8)
C5 0.061(7) 0.125(10) 0.063(6) -0.012(6) 0.000(5) -0.021(6)
C6 0.054(6) 0.116(9) 0.061(6) 0.010(6) -0.003(4) 0.012(6)
C7 0.069(8) 0.147(11) 0.053(6) -0.004(7) -0.015(5) 0.013(6)
C8 0.105(9) 0.095(8) 0.058(6) -0.001(7) 0.006(6) 0.028(6)
C9 0.072(7) 0.076(7) 0.063(6) 0.001(6) 0.002(5) 0.019(5)
C10 0.074(7) 0.058(7) 0.097(8) -0.019(5) 0.016(6) 0.016(6)
C11 0.058(6) 0.053(6) 0.101(8) -0.001(5) 0.025(6) -0.004(6)
C12 0.043(6) 0.116(9) 0.058(5) 0.005(6) -0.002(4) -0.019(6)
C13 0.036(4) 0.044(5) 0.050(5) 0.005(4) -0.001(4) -0.007(4)
C14 0.040(5) 0.038(5) 0.051(5) -0.006(4) 0.005(4) 0.010(4)
C15 0.049(5) 0.047(5) 0.046(5) -0.007(4) -0.002(4) 0.009(4)
C16 0.055(5) 0.055(6) 0.037(5) -0.008(5) 0.013(4) 0.009(5)
C17 0.074(8) 0.150(13) 0.151(12) 0.040(7) -0.040(8) -0.038(9)

loop_
_atom_type_symbol
_atom_type_description
_atom_type_scat_dispersion_real
_atom_type_scat_dispersion_imag
_atom_type_scat_source
C C 0.0033 0.0016 'International Tables Vol C Tables 4.2.6.8 and 6.1.1.4'
H H 0.0000 0.0000 'International Tables Vol C Tables 4.2.6.8 and 6.1.1.4'
O O 0.0106 0.0060 'International Tables Vol C Tables 4.2.6.8 and 6.1.1.4'
S S 0.1246 0.1234 'International Tables Vol C Tables 4.2.6.8 and 6.1.1.4'
K K 0.2009 0.2494 'International Tables Vol C Tables 4.2.6.8 and 6.1.1.4'
Cu Cu 0.3201 1.2651 'International Tables Vol C Tables 4.2.6.8 and 6.1.1.4'
Cl Cl 0.1484 0.1585 'International Tables Vol C Tables 4.2.6.8 and 6.1.1.4'
N N 0.0061 0.0033 'International Tables Vol C Tables 4.2.6.8 and 6.1.1.4'

loop_
_geom_angle_atom_site_label_1
_geom_angle_atom_site_label_2
_geom_angle_atom_site_label_3
_geom_angle_site_symmetry_1
_geom_angle_site_symmetry_3
_geom_angle
S2 Cu1 S2 . 3_666 180.0000(10)
S2 Cu1 S1 . 3_666 103.42(7)
S2 Cu1 S1 3_666 3_666 76.58(7)
S2 Cu1 S1 . . 76.58(7)
S2 Cu1 S1 3_666 . 103.42(7)
S1 Cu1 S1 3_666 . 180.0000(10)
O5 K1 O4 . . 61.60(18)
O5 K1 O1 . . 118.01(19)
O4 K1 O1 . . 171.42(17)
O5 K1 O3 . . 116.23(19)
O4 K1 O3 . . 58.50(18)
O1 K1 O3 . . 117.87(19)
O5 K1 O6 . . 60.79(17)
O4 K1 O6 . . 122.23(18)
O1 K1 O6 . . 58.85(17)
O3 K1 O6 . . 164.57(17)
O5 K1 O2 . . 171.73(16)
O4 K1 O2 . . 117.40(19)
O1 K1 O2 . . 61.59(18)
O3 K1 O2 . . 60.33(18)
O6 K1 O2 . . 120.23(18)
O5 K1 N2 . 2_556 74.48(18)
O4 K1 N2 . 2_556 82.2(2)
O1 K1 N2 . 2_556 89.5(2)
O3 K1 N2 . 2_556 77.8(2)
O6 K1 N2 . 2_556 87.0(2)
O2 K1 N2 . 2_556 97.27(18)
O5 K1 N1 . . 79.11(18)
O4 K1 N1 . . 85.06(18)
O1 K1 N1 . . 103.39(18)
O3 K1 N1 . . 114.45(19)
O6 K1 N1 . . 80.48(17)
O2 K1 N1 . . 109.13(18)
N2 K1 N1 2_556 . 153.6(2)
O5 K1 C8 . . 21.73(18)
O4 K1 C8 . . 43.1(2)
O1 K1 C8 . . 138.4(2)
O3 K1 C8 . . 101.2(2)
O6 K1 C8 . . 79.6(2)
O2 K1 C8 . . 160.0(2)
N2 K1 C8 2_556 . 85.0(2)
N1 K1 C8 . . 70.0(2)
O5 K1 C1 . . 138.3(2)
O4 K1 C1 . . 160.1(2)
O1 K1 C1 . . 21.59(18)
O3 K1 C1 . . 102.9(2)
O6 K1 C1 . . 77.7(2)
O2 K1 C1 . . 43.0(2)
N2 K1 C1 2_556 . 101.8(2)
N1 K1 C1 . . 98.1(2)
C8 K1 C1 . . 155.9(2)
O5 K1 C9 . . 21.24(16)
O4 K1 C9 . . 81.4(2)
O1 K1 C9 . . 99.7(2)
O3 K1 C9 . . 137.5(2)
O6 K1 C9 . . 40.96(18)
O2 K1 C9 . . 161.2(2)
N2 K1 C9 2_556 . 83.7(2)
N1 K1 C9 . . 71.6(2)
C8 K1 C9 . . 38.7(2)
C1 K1 C9 . . 118.3(2)
C15 N1 K1 . . 171.1(7)
C16 N2 K1 . 2_546 134.9(6)
C1 O1 C12 . . 114.0(7)
C1 O1 K1 . . 110.0(5)
C12 O1 K1 . . 116.9(4)
C2 O2 C3 . . 116.1(7)
C2 O2 K1 . . 111.9(5)
C3 O2 K1 . . 110.8(5)
C4 O3 C5 . . 112.4(8)
C4 O3 K1 . . 117.6(6)
C5 O3 K1 . . 118.1(5)
C7 O4 C6 . . 109.6(7)
C7 O4 K1 . . 113.6(5)
C6 O4 K1 . . 116.0(4)
C8 O5 C9 . . 113.5(7)
C8 O5 K1 . . 110.8(5)
C9 O5 K1 . . 114.1(5)
C11 O6 C10 . . 113.6(7)
C11 O6 K1 . . 115.2(5)
C10 O6 K1 . . 111.3(5)
C13 S1 Cu1 . . 85.9(2)
C13 S2 Cu1 . . 86.4(3)
O1 C1 C2 . . 109.9(7)
O1 C1 K1 . . 48.4(4)
C2 C1 K1 . . 82.5(5)
O1 C1 H1A . . 109.7
C2 C1 H1A . . 109.7
K1 C1 H1A . . 158.1
O1 C1 H1B . . 109.7
C2 C1 H1B . . 109.7
K1 C1 H1B . . 83.4
H1A C1 H1B . . 108.2
O2 C2 C1 . . 110.8(7)
O2 C2 H2A . . 109.5
C1 C2 H2A . . 109.5
O2 C2 H2B . . 109.5
C1 C2 H2B . . 109.5
H2A C2 H2B . . 108.1
O2 C3 C4 . . 112.3(7)
O2 C3 H3A . . 109.2
C4 C3 H3A . . 109.2
O2 C3 H3B . . 109.2
C4 C3 H3B . . 109.2
H3A C3 H3B . . 107.9
O3 C4 C3 . . 110.3(9)
O3 C4 H4A . . 109.6
C3 C4 H4A . . 109.6
O3 C4 H4B . . 109.6
C3 C4 H4B . . 109.6
H4A C4 H4B . . 108.1
O3 C5 C6 . . 108.4(8)
O3 C5 H5A . . 110.0
C6 C5 H5A . . 110.0
O3 C5 H5B . . 110.0
C6 C5 H5B . . 110.0
H5A C5 H5B . . 108.4
O4 C6 C5 . . 108.1(7)
O4 C6 H6A . . 110.1
C5 C6 H6A . . 110.1
O4 C6 H6B . . 110.1
C5 C6 H6B . . 110.1
H6A C6 H6B . . 108.4
O4 C7 C8 . . 109.9(8)
O4 C7 H7A . . 109.7
C8 C7 H7A . . 109.7
O4 C7 H7B . . 109.7
C8 C7 H7B . . 109.7
H7A C7 H7B . . 108.2
O5 C8 C7 . . 109.3(7)
O5 C8 K1 . . 47.4(4)
C7 C8 K1 . . 82.5(5)
O5 C8 H8A . . 109.8
C7 C8 H8A . . 109.8
K1 C8 H8A . . 84.0
O5 C8 H8B . . 109.8
C7 C8 H8B . . 109.8
K1 C8 H8B . . 157.3
H8A C8 H8B . . 108.3
O5 C9 C10 . . 109.7(7)
C10 C9 K1 . . 80.2(5)
O5 C9 H9A . . 109.7
C10 C9 H9A . . 109.7
K1 C9 H9A . . 153.7
O5 C9 H9B . . 109.7
C10 C9 H9B . . 109.7
K1 C9 H9B . . 90.0
H9A C9 H9B . . 108.2
O6 C10 C9 . . 109.4(8)
O6 C10 H10A . . 109.8
C9 C10 H10A . . 109.8
O6 C10 H10B . . 109.8
C9 C10 H10B . . 109.8
H10A C10 H10B . . 108.3
O6 C11 C12 . . 111.0(7)
O6 C11 H11A . . 109.4
C12 C11 H11A . . 109.4
O6 C11 H11B . . 109.4
C12 C11 H11B . . 109.4
H11A C11 H11B . . 108.0
O1 C12 C11 . . 107.6(7)
O1 C12 H12A . . 110.2
C11 C12 H12A . . 110.2
O1 C12 H12B . . 110.2
C11 C12 H12B . . 110.2
H12A C12 H12B . . 108.5
C14 C13 S1 . . 124.9(5)
C14 C13 S2 . . 124.0(6)
S1 C13 S2 . . 111.1(4)
C13 C14 C16 . . 118.2(7)
C13 C14 C15 . . 121.8(7)
C16 C14 C15 . . 119.9(6)
N1 C15 C14 . . 176.4(9)
N2 C16 C14 . . 177.4(8)
C17 C17 Cl1 3_566 . 105.3(12)
C17 C17 H17A 3_566 . 110.7
Cl1 C17 H17A . . 110.7
C17 C17 H17B 3_566 . 110.7
Cl1 C17 H17B . . 110.7
H17A C17 H17B . . 108.8

loop_
_geom_bond_atom_site_label_1
_geom_bond_atom_site_label_2
_geom_bond_site_symmetry_2
_geom_bond_distance
Cu1 S2 . 2.302(2)
Cu1 S2 3_666 2.302(2)
Cu1 S1 3_666 2.3324(19)
Cu1 S1 . 2.3324(19)
K1 O5 . 2.722(5)
K1 O4 . 2.771(6)
K1 O1 . 2.783(5)
K1 O3 . 2.798(6)
K1 O6 . 2.812(6)
K1 O2 . 2.826(5)
K1 N2 2_556 2.828(7)
K1 N1 . 2.963(7)
K1 C8 . 3.454(8)
K1 C1 . 3.497(9)
K1 C9 . 3.533(9)
Cl1 C17 . 1.846(13)
N1 C15 . 1.107(8)
N2 C16 . 1.134(9)
N2 K1 2_546 2.828(7)
O1 C1 . 1.370(9)
O1 C12 . 1.419(9)
O2 C2 . 1.433(9)
O2 C3 . 1.438(9)
O3 C4 . 1.330(11)
O3 C5 . 1.407(9)
O4 C7 . 1.411(10)
O4 C6 . 1.419(9)
O5 C8 . 1.368(9)
O5 C9 . 1.401(9)
O6 C11 . 1.357(9)
O6 C10 . 1.415(9)
S1 C13 . 1.733(7)
S2 C13 . 1.751(7)
C1 C2 . 1.481(11)
C1 H1A . 0.9700
C1 H1B . 0.9700
C2 H2A . 0.9700
C2 H2B . 0.9700
C3 C4 . 1.478(11)
C3 H3A . 0.9700
C3 H3B . 0.9700
C4 H4A . 0.9700
C4 H4B . 0.9700
C5 C6 . 1.459(11)
C5 H5A . 0.9700
C5 H5B . 0.9700
C6 H6A . 0.9700
C6 H6B . 0.9700
C7 C8 . 1.485(11)
C7 H7A . 0.9700
C7 H7B . 0.9700
C8 H8A . 0.9700
C8 H8B . 0.9700
C9 C10 . 1.429(10)
C9 H9A . 0.9700
C9 H9B . 0.9700
C10 H10A . 0.9700
C10 H10B . 0.9700
C11 C12 . 1.468(10)
C11 H11A . 0.9700
C11 H11B . 0.9700
C12 H12A . 0.9700
C12 H12B . 0.9700
C13 C14 . 1.390(9)
C14 C16 . 1.425(10)
C14 C15 . 1.448(10)
C17 C17 3_566 1.430(17)
C17 H17A . 0.9700
C17 H17B . 0.9700
